data_7042496
loop_
_publ_author_name
'Okuno, Ryota'
'Yamaguchi, Minayo'
'Fujiwara, Hideki'

_publ_section_title
;
 A novel symmetric TTF-pyridyl thiolato zinc complex: synthesis,
 characterization and crystal structure analysis.
;
_journal_issue 15
_journal_name_full 'Dalton transactions (Cambridge, England : 2003)'
_journal_page_first 4912
_journal_page_last 4916
_journal_paper_doi 10.1039/c7dt00468k
_journal_volume 46
_journal_year 2017
_chemical_formula_moiety 'C26 H20 N2 S14 Zn'
_chemical_formula_sum 'C26 H20 N2 S14 Zn'
_chemical_formula_weight 874.68
_space_group_crystal_system monoclinic
_space_group_IT_number 15
_space_group_name_Hall '-C 2yc'
_space_group_name_H-M_alt 'C 1 2/c 1'
_symmetry_space_group_name_Hall '-C 2yc'
_symmetry_space_group_name_H-M 'C 1 2/c 1'
_atom_sites_solution_hydrogens geom
_atom_sites_solution_primary direct
_atom_sites_solution_secondary difmap
_audit_update_record
;
2017-03-07 deposited with the CCDC.
2017-03-16 downloaded from the CCDC.
;
_cell_angle_alpha 90.0000
_cell_angle_beta 98.192(5)
_cell_angle_gamma 90.0000
_cell_formula_units_Z 4
_cell_length_a 44.097(7)
_cell_length_b 5.1503(7)
_cell_length_c 14.964(2)
_cell_measurement_reflns_used 5805
_cell_measurement_temperature 293
_cell_measurement_theta_max 30.32
_cell_measurement_theta_min 2.78
_cell_volume 3363.8(8)
_computing_cell_refinement CrystalClear
_computing_data_collection 'CrystalClear (Rigaku/MSC Inc., 2006)'
_computing_data_reduction CrystalClear
_computing_molecular_graphics 'CrystalStructure 4.1'
_computing_publication_material 'CrystalStructure 4.1 (Rigaku, 2014)'
_computing_structure_refinement 'CRYSTALS (Carruthers, et al., 1999)'
_computing_structure_solution 'SIR92 (Altomare, et al., 1994)'
_diffrn_ambient_temperature 293
_diffrn_detector_area_resol_mean 7.314
_diffrn_measured_fraction_theta_full 0.981
_diffrn_measured_fraction_theta_max 0.831
_diffrn_measurement_device_type 'Rigaku Mercury70'
_diffrn_measurement_method \w
_diffrn_radiation_type 'Mo K\a'
_diffrn_radiation_wavelength 0.71075
_diffrn_reflns_av_R_equivalents 0.0615
_diffrn_reflns_limit_h_max 61
_diffrn_reflns_limit_h_min -38
_diffrn_reflns_limit_k_max 7
_diffrn_reflns_limit_k_min -7
_diffrn_reflns_limit_l_max 18
_diffrn_reflns_limit_l_min -20
_diffrn_reflns_number 11641
_diffrn_reflns_theta_full 27.51
_diffrn_reflns_theta_max 30.32
_diffrn_reflns_theta_min 2.776
_diffrn_standards_number 0
_exptl_absorpt_coefficient_mu 1.624
_exptl_absorpt_correction_T_max 0.968
_exptl_absorpt_correction_T_min 0.667
_exptl_absorpt_correction_type multi-scan
_exptl_absorpt_process_details 'REQAB (Rigaku, 1998)'
_exptl_crystal_colour red
_exptl_crystal_density_diffrn 1.727
_exptl_crystal_density_method 'not measured'
_exptl_crystal_description needle
_exptl_crystal_F_000 1776.00
_exptl_crystal_size_max 0.100
_exptl_crystal_size_mid 0.020
_exptl_crystal_size_min 0.020
_refine_diff_density_max 0.381
_refine_diff_density_min -0.369
_refine_ls_extinction_method none
_refine_ls_goodness_of_fit_ref 1.109
_refine_ls_hydrogen_treatment constr
_refine_ls_number_parameters 205
_refine_ls_number_reflns 2577
_refine_ls_R_factor_gt 0.0412
_refine_ls_shift/su_max 0.000
_refine_ls_structure_factor_coef F
_refine_ls_weighting_details
;
    Chebychev polynomial with 3 parameters (Carruthers & Watkin, 1979)
    0.8911    3.5109    -1.7745
;
_refine_ls_weighting_scheme calc
_refine_ls_wR_factor_ref 0.0366
_reflns_number_gt 2577
_reflns_number_total 4217
_reflns_threshold_expression F>3.0\s(F)
_cod_data_source_file c7dt00468k2.cif
_cod_data_source_block 1
_cod_depositor_comments 'Adding full bibliography for 7042496.cif.'
_cod_original_cell_volume 3363.9(9)
_cod_database_code 7042496

loop_
_symmetry_equiv_pos_site_id
_space_group_symop_operation_xyz
1 +X,+Y,+Z
2 -X,+Y,1/2-Z
3 -X,-Y,-Z
4 +X,-Y,1/2+Z
5 1/2+X,1/2+Y,+Z
6 1/2-X,1/2+Y,1/2-Z
7 1/2-X,1/2-Y,-Z
8 1/2+X,1/2-Y,1/2+Z

loop_
_atom_site_label
_atom_site_type_symbol
_atom_site_fract_x
_atom_site_fract_y
_atom_site_fract_z
_atom_site_U_iso_or_equiv
_atom_site_adp_type
_atom_site_occupancy
_atom_site_site_symmetry_multiplicity
_atom_site_calc_flag
_atom_site_refinement_flags
Zn1 Zn 1.0 0.42558(12) 0.25 0.03221(15) Uani 1 4 d .
S1 S 0.97525(2) 0.6046(2) 0.12089(7) 0.0403(3) Uani 1 8 d .
S2 S 0.91398(2) 0.65897(19) 0.03016(6) 0.0329(2) Uani 1 8 d .
S3 S 0.88370(2) 0.2945(2) 0.13759(6) 0.0384(3) Uani 1 8 d .
S4 S 0.85427(2) 0.6310(2) -0.13053(6) 0.0360(2) Uani 1 8 d .
S5 S 0.82418(2) 0.2769(2) -0.01481(6) 0.0408(3) Uani 1 8 d .
S6 S 0.80897(2) 0.51121(19) -0.29647(6) 0.0347(2) Uani 1 8 d .
S7 S 0.77326(3) 0.1467(3) -0.16713(9) 0.0716(4) Uani 1 8 d .
N1 N 0.96520(6) 0.2003(6) 0.28869(19) 0.0287(7) Uani 1 8 d .
C1 C 0.93800(7) 0.4932(7) 0.1163(2) 0.0288(9) Uani 1 8 d .
C2 C 0.92437(7) 0.3179(7) 0.1656(2) 0.0283(9) Uani 1 8 d .
C3 C 0.88160(7) 0.4663(7) 0.0365(2) 0.0316(9) Uani 1 8 d .
C4 C 0.85710(7) 0.4590(8) -0.0284(2) 0.0319(9) Uani 1 8 d .
C5 C 0.82191(8) 0.4583(7) -0.1815(2) 0.0313(9) Uani 1 8 d .
C6 C 0.80784(8) 0.3000(8) -0.1283(2) 0.0342(9) Uani 1 8 d .
C7 C 0.82427(12) 0.2237(9) -0.3422(3) 0.0584(15) Uani 1 8 d .
C8 C 0.76968(10) -0.0889(10) -0.0831(3) 0.0594(14) Uani 1 8 d .
C9 C 0.93663(7) 0.1584(7) 0.2429(2) 0.0291(9) Uani 1 8 d .
C10 C 0.91832(8) -0.0365(8) 0.2739(3) 0.0398(11) Uani 1 8 d .
C11 C 0.92819(9) -0.1762(8) 0.3497(3) 0.0438(11) Uani 1 8 d .
C12 C 0.95652(8) -0.1226(8) 0.3979(3) 0.0413(11) Uani 1 8 d .
C13 C 0.97399(8) 0.0632(7) 0.3649(2) 0.0345(10) Uani 1 8 d .
H1 H 0.82051 0.23023 -0.40694 0.0699 Uiso 1 8 calc R
H2 H 0.84594 0.21515 -0.32248 0.0700 Uiso 1 8 calc R
H3 H 0.81458 0.07261 -0.32151 0.0699 Uiso 1 8 calc R
H4 H 0.75334 -0.20653 -0.10438 0.0695 Uiso 1 8 calc R
H5 H 0.78853 -0.18385 -0.07026 0.0696 Uiso 1 8 calc R
H6 H 0.76532 -0.00467 -0.02918 0.0696 Uiso 1 8 calc R
H7 H 0.89907 -0.06988 0.24178 0.0467 Uiso 1 8 calc R
H8 H 0.91595 -0.30649 0.36856 0.0526 Uiso 1 8 calc R
H9 H 0.96353 -0.21048 0.45111 0.0491 Uiso 1 8 calc R
H10 H 0.9932 0.09842 0.39698 0.0403 Uiso 1 8 calc R

loop_
_atom_site_aniso_label
_atom_site_aniso_U_11
_atom_site_aniso_U_22
_atom_site_aniso_U_33
_atom_site_aniso_U_12
_atom_site_aniso_U_13
_atom_site_aniso_U_23
Zn1 0.0193(3) 0.0389(4) 0.0360(3) 0.0000 -0.0043(2) 0.0000
S1 0.0229(4) 0.0502(6) 0.0450(6) -0.0071(4) -0.0050(4) 0.0136(5)
S2 0.0251(4) 0.0387(5) 0.0321(5) -0.0024(4) -0.0057(3) 0.0046(4)
S3 0.0205(4) 0.0599(6) 0.0328(5) -0.0042(4) -0.0034(3) 0.0101(5)
S4 0.0300(4) 0.0437(6) 0.0316(5) -0.0100(4) -0.0054(4) 0.0055(4)
S5 0.0317(5) 0.0593(7) 0.0284(5) -0.0135(4) -0.0060(4) 0.0098(5)
S6 0.0336(4) 0.0401(5) 0.0275(5) -0.0011(4) -0.0056(4) 0.0056(4)
S7 0.0557(7) 0.0953(11) 0.0531(7) -0.0473(7) -0.0287(6) 0.0361(7)
N1 0.0213(13) 0.0330(16) 0.0304(15) 0.0027(12) -0.0017(11) -0.0015(13)
C1 0.0237(15) 0.0305(18) 0.0298(18) 0.0022(14) -0.0047(13) -0.0029(16)
C2 0.0212(15) 0.0332(19) 0.0286(18) 0.0009(14) -0.0024(13) -0.0017(16)
C3 0.0227(15) 0.040(2) 0.0308(18) 0.0014(15) -0.0008(13) 0.0010(17)
C4 0.0264(16) 0.040(2) 0.0267(18) -0.0045(15) -0.0046(13) -0.0001(16)
C5 0.0308(17) 0.034(2) 0.0278(18) -0.0009(15) -0.0003(14) 0.0024(16)
C6 0.0301(17) 0.044(2) 0.0254(18) -0.0052(16) -0.0081(14) 0.0045(17)
C7 0.084(4) 0.047(3) 0.045(3) -0.003(2) 0.008(2) -0.009(2)
C8 0.045(2) 0.062(3) 0.067(3) -0.016(2) -0.007(2) 0.023(3)
C9 0.0226(15) 0.0333(19) 0.0308(18) 0.0026(14) 0.0024(13) -0.0019(16)
C10 0.0275(17) 0.046(2) 0.043(2) -0.0066(17) -0.0037(16) 0.008(2)
C11 0.037(2) 0.044(2) 0.049(2) -0.0053(18) 0.0055(18) 0.012(2)
C12 0.0364(19) 0.048(2) 0.038(2) 0.0045(18) 0.0011(16) 0.014(2)
C13 0.0274(16) 0.041(2) 0.033(2) 0.0050(16) -0.0047(14) 0.0028(18)

loop_
_atom_type_symbol
_atom_type_description
_atom_type_scat_dispersion_real
_atom_type_scat_dispersion_imag
_atom_type_scat_source
C C 0.0033 0.0016
;
International Tables for Crystallography
(Vol. C, Tables 4.2.6.8 and 6.1.1.4)
;
H H 0.0000 0.0000
;
International Tables for Crystallography
(Vol. C, Table 6.1.1.4)
;
N N 0.0061 0.0033
;
International Tables for Crystallography
(Vol. C, Tables 4.2.6.8 and 6.1.1.4)
;
S S 0.1246 0.1234
;
International Tables for Crystallography
(Vol. C, Tables 4.2.6.8 and 6.1.1.4)
;
Zn Zn 0.2839 1.4301
;
International Tables for Crystallography
(Vol. C, Tables 4.2.6.8 and 6.1.1.4)
;

loop_
_geom_angle_atom_site_label_1
_geom_angle_atom_site_label_2
_geom_angle_atom_site_label_3
_geom_angle
_geom_angle_publ_flag
_geom_angle_site_symmetry_1
_geom_angle_site_symmetry_3
S1 Zn1 S1 132.17(5) yes . 2_755
S1 Zn1 N1 100.35(8) yes . .
S1 Zn1 N1 105.94(8) yes . 2_755
S1 Zn1 N1 105.94(8) yes 2_755 .
S1 Zn1 N1 100.35(8) yes 2_755 2_755
N1 Zn1 N1 111.86(12) yes . 2_755
Zn1 S1 C1 103.71(12) yes . .
C1 S2 C3 95.48(16) yes . .
C2 S3 C3 95.57(16) yes . .
C4 S4 C5 94.29(16) yes . .
C4 S5 C6 94.80(17) yes . .
C5 S6 C7 99.08(19) yes . .
C6 S7 C8 103.68(19) yes . .
Zn1 N1 C9 128.1(2) yes . .
Zn1 N1 C13 113.2(2) yes . .
C9 N1 C13 118.4(3) yes . .
S1 C1 S2 109.6(2) yes . .
S1 C1 C2 133.5(3) yes . .
S2 C1 C2 116.8(2) yes . .
S3 C2 C1 115.1(2) yes . .
S3 C2 C9 113.2(2) yes . .
C1 C2 C9 131.5(3) yes . .
S2 C3 S3 113.02(17) yes . .
S2 C3 C4 123.6(3) yes . .
S3 C3 C4 123.3(3) yes . .
S4 C4 S5 114.26(17) yes . .
S4 C4 C3 124.3(3) yes . .
S5 C4 C3 121.4(3) yes . .
S4 C5 S6 118.4(2) yes . .
S4 C5 C6 117.5(3) yes . .
S6 C5 C6 124.0(3) yes . .
S5 C6 S7 120.8(2) yes . .
S5 C6 C5 116.9(3) yes . .
S7 C6 C5 122.1(3) yes . .
N1 C9 C2 121.4(3) yes . .
N1 C9 C10 118.7(3) yes . .
C2 C9 C10 119.8(3) yes . .
C9 C10 C11 121.4(3) yes . .
C10 C11 C12 119.2(4) yes . .
C11 C12 C13 117.9(4) yes . .
N1 C13 C12 124.3(3) yes . .
S6 C7 H1 109.532 no . .
S6 C7 H2 109.345 no . .
S6 C7 H3 109.620 no . .
H1 C7 H2 109.442 no . .
H1 C7 H3 109.441 no . .
H2 C7 H3 109.447 no . .
S7 C8 H4 109.640 no . .
S7 C8 H5 109.233 no . .
S7 C8 H6 109.631 no . .
H4 C8 H5 109.441 no . .
H4 C8 H6 109.441 no . .
H5 C8 H6 109.441 no . .
C9 C10 H7 119.081 no . .
C11 C10 H7 119.521 no . .
C10 C11 H8 120.258 no . .
C12 C11 H8 120.504 no . .
C11 C12 H9 121.101 no . .
C13 C12 H9 121.016 no . .
N1 C13 H10 117.695 no . .
C12 C13 H10 118.021 no . .

loop_
_geom_bond_atom_site_label_1
_geom_bond_atom_site_label_2
_geom_bond_distance
_geom_bond_publ_flag
_geom_bond_site_symmetry_2
Zn1 S1 2.2744(10) yes .
Zn1 S1 2.2744(10) yes 2_755
Zn1 N1 2.071(3) yes .
Zn1 N1 2.071(3) yes 2_755
S1 C1 1.732(3) yes .
S2 C1 1.767(3) yes .
S2 C3 1.752(4) yes .
S3 C2 1.787(3) yes .
S3 C3 1.744(4) yes .
S4 C4 1.756(4) yes .
S4 C5 1.760(4) yes .
S5 C4 1.764(4) yes .
S5 C6 1.752(3) yes .
S6 C5 1.756(3) yes .
S6 C7 1.802(5) yes .
S7 C6 1.742(4) yes .
S7 C8 1.770(5) yes .
N1 C9 1.363(4) yes .
N1 C13 1.350(5) yes .
C1 C2 1.359(5) yes .
C2 C9 1.458(5) yes .
C3 C4 1.346(4) yes .
C5 C6 1.350(5) yes .
C9 C10 1.407(5) yes .
C10 C11 1.361(6) yes .
C11 C12 1.378(5) yes .
C12 C13 1.364(6) yes .
C7 H1 0.960 no .
C7 H2 0.960 no .
C7 H3 0.960 no .
C8 H4 0.960 no .
C8 H5 0.960 no .
C8 H6 0.960 no .
C10 H7 0.930 no .
C11 H8 0.930 no .
C12 H9 0.930 no .
C13 H10 0.930 no .

loop_
_geom_contact_atom_site_label_1
_geom_contact_atom_site_label_2
_geom_contact_distance
_geom_contact_publ_flag
_geom_contact_site_symmetry_2
Zn1 C1 3.169(3) no 2_755
Zn1 C2 3.439(3) no .
Zn1 C2 3.439(3) no 2_755
Zn1 C9 3.103(3) no 2_755
Zn1 C13 2.884(4) no 2_755
S1 C9 3.522(4) no .
S1 C13 3.563(4) no 2_755
S2 S4 3.3063(12) no .
S3 S5 3.2237(12) no .
S3 C10 2.917(4) no .
S5 C8 3.110(5) no .
S6 S7 3.2585(18) no .
N1 C1 3.080(4) no .
N1 C11 2.771(5) no .
C6 C7 3.403(6) no .
C9 C12 2.768(5) no .
C10 C13 2.682(5) no .
S1 C12 3.368(4) no 2_765
S1 C13 3.240(4) no 2_765
S5 S6 3.5973(14) no 4_565
S6 S5 3.5973(14) no 4_564
C1 C10 3.573(5) no 1_565
C10 C1 3.573(5) no 1_545
C12 S1 3.368(4) no 2_745
C13 S1 3.240(4) no 2_745
Zn1 H10 2.8204 no .
Zn1 H10 2.8204 no 2_755
S1 H10 2.9849 no 2_755
S3 H7 2.4722 no .
S4 H2 3.5597 no .
S5 H5 2.9016 no .
S5 H6 2.9541 no .
S7 H3 3.1627 no .
N1 H7 3.2171 no .
N1 H9 3.2310 no .
N1 H10 3.5795 no 2_755
C2 H7 2.6257 no .
C5 H1 3.5650 no .
C5 H2 2.7896 no .
C5 H3 2.8723 no .
C6 H2 3.5839 no .
C6 H3 3.1718 no .
C6 H4 3.5993 no .
C6 H5 2.8108 no .
C6 H6 2.9954 no .
C9 H8 3.2538 no .
C9 H10 3.1614 no .
C10 H9 3.2100 no .
C11 H10 3.1845 no .
C12 H7 3.2033 no .
C13 H8 3.1967 no .
H7 H8 2.2882 no .
H8 H9 2.3311 no .
H9 H10 2.2806 no .
S1 H9 3.1914 no 2_765
S1 H9 3.2354 no 4_554
S1 H10 2.9294 no 2_765
S2 H8 3.0349 no 4_554
S2 H9 3.4994 no 4_554
S3 H2 3.2100 no 4_555
S3 H2 3.1289 no 4_565
S4 H5 3.2973 no 1_565
S4 H8 3.1940 no 4_554
S5 H1 3.0867 no 4_555
S5 H1 3.0249 no 4_565
S5 H3 3.4836 no 4_555
S5 H5 3.2407 no 1_565
S6 H3 2.9305 no 1_565
S6 H4 3.1380 no 6_654
S7 H4 3.5348 no 6_654
C1 H7 3.5293 no 1_565
C1 H9 3.2079 no 4_554
C2 H7 3.5842 no 1_565
C3 H1 3.3267 no 4_565
C3 H2 3.2505 no 4_565
C3 H8 3.2202 no 4_554
C4 H1 3.0502 no 4_565
C4 H5 3.5184 no 1_565
C4 H8 3.2970 no 4_554
C5 H5 3.0050 no 1_565
C6 H4 3.5510 no 1_565
C6 H5 2.9595 no 1_565
C7 H4 3.4207 no 6_654
C7 H5 3.5554 no 4_554
C7 H7 3.4504 no 4_554
C8 H1 3.2896 no 4_555
C8 H4 3.2903 no 7_645
C8 H6 3.2136 no 7_645
C9 H8 3.5288 no 1_565
C10 H2 3.4353 no 4_555
C12 H10 3.5237 no 3_756
H1 S5 3.0867 no 4_554
H1 S5 3.0249 no 4_564
H1 C3 3.3267 no 4_564
H1 C4 3.0502 no 4_564
H1 C8 3.2896 no 4_554
H1 H4 3.3011 no 6_654
H1 H5 2.6527 no 4_554
H1 H6 3.0578 no 4_554
H2 S3 3.2100 no 4_554
H2 S3 3.1289 no 4_564
H2 C3 3.2505 no 4_564
H2 C10 3.4353 no 4_554
H2 H7 2.5162 no 4_554
H3 S5 3.4836 no 4_554
H3 S6 2.9305 no 1_545
H3 H4 3.2477 no 6_654
H3 H6 3.5461 no 4_554
H4 S6 3.1380 no 6_644
H4 S7 3.5348 no 6_644
H4 C6 3.5510 no 1_545
H4 C7 3.4207 no 6_644
H4 C8 3.2903 no 7_645
H4 H1 3.3011 no 6_644
H4 H3 3.2477 no 6_644
H4 H4 3.2107 no 7_645
H4 H5 3.4544 no 7_645
H4 H6 2.7116 no 7_645
H5 S4 3.2973 no 1_545
H5 S5 3.2407 no 1_545
H5 C4 3.5184 no 1_545
H5 C5 3.0050 no 1_545
H5 C6 2.9595 no 1_545
H5 C7 3.5554 no 4_555
H5 H1 2.6527 no 4_555
H5 H4 3.4544 no 7_645
H5 H6 3.3814 no 7_645
H6 C8 3.2136 no 7_645
H6 H1 3.0578 no 4_555
H6 H3 3.5461 no 4_555
H6 H4 2.7116 no 7_645
H6 H5 3.3814 no 7_645
H6 H6 3.0513 no 7_645
H6 H6 3.1315 no 7_655
H7 C1 3.5293 no 1_545
H7 C2 3.5842 no 1_545
H7 C7 3.4504 no 4_555
H7 H2 2.5162 no 4_555
H8 S2 3.0349 no 4_555
H8 S4 3.1940 no 4_555
H8 C3 3.2202 no 4_555
H8 C4 3.2970 no 4_555
H8 C9 3.5288 no 1_545
H9 S1 3.1914 no 2_745
H9 S1 3.2354 no 4_555
H9 S2 3.4994 no 4_555
H9 C1 3.2079 no 4_555
H9 H10 2.8116 no 3_756
H10 S1 2.9294 no 2_745
H10 C12 3.5237 no 3_756
H10 H9 2.8116 no 3_756
H10 H10 3.2198 no 3_756

loop_
_geom_torsion_atom_site_label_1
_geom_torsion_atom_site_label_2
_geom_torsion_atom_site_label_3
_geom_torsion_atom_site_label_4
_geom_torsion
_geom_torsion_publ_flag
_geom_torsion_site_symmetry_1
_geom_torsion_site_symmetry_3
_geom_torsion_site_symmetry_4
S1 Zn1 S1 C1 -118.77(5) no . 2_755 2_755
S1 Zn1 S1 C1 -118.77(5) no 2_755 . .
S1 Zn1 N1 C9 5.3(2) no . . .
S1 Zn1 N1 C13 178.59(16) no . . .
N1 Zn1 S1 C1 4.06(10) no . . .
S1 Zn1 N1 C9 144.9(2) no . 2_755 2_755
S1 Zn1 N1 C13 -41.79(19) no . 2_755 2_755
N1 Zn1 S1 C1 120.52(9) no 2_755 . .
S1 Zn1 N1 C9 144.9(2) no 2_755 . .
S1 Zn1 N1 C13 -41.79(19) no 2_755 . .
N1 Zn1 S1 C1 120.52(9) no . 2_755 2_755
S1 Zn1 N1 C9 5.3(2) no 2_755 2_755 2_755
S1 Zn1 N1 C13 178.59(16) no 2_755 2_755 2_755
N1 Zn1 S1 C1 4.06(10) no 2_755 2_755 2_755
N1 Zn1 N1 C9 -106.7(2) no . 2_755 2_755
N1 Zn1 N1 C13 66.6(2) no . 2_755 2_755
N1 Zn1 N1 C9 -106.7(2) no 2_755 . .
N1 Zn1 N1 C13 66.6(2) no 2_755 . .
Zn1 S1 C1 S2 169.91(14) no . . .
Zn1 S1 C1 C2 -7.7(4) no . . .
C1 S2 C3 S3 18.8(2) no . . .
C1 S2 C3 C4 -163.7(3) no . . .
C3 S2 C1 S1 172.1(2) no . . .
C3 S2 C1 C2 -9.8(3) no . . .
C2 S3 C3 S2 -19.8(2) no . . .
C2 S3 C3 C4 162.6(3) no . . .
C3 S3 C2 C1 13.5(3) no . . .
C3 S3 C2 C9 -171.1(2) no . . .
C4 S4 C5 S6 -172.4(2) no . . .
C4 S4 C5 C6 10.1(3) no . . .
C5 S4 C4 S5 -14.8(2) no . . .
C5 S4 C4 C3 166.9(3) no . . .
C4 S5 C6 S7 178.0(2) no . . .
C4 S5 C6 C5 -7.4(3) no . . .
C6 S5 C4 S4 14.1(2) no . . .
C6 S5 C4 C3 -167.5(3) no . . .
C7 S6 C5 S4 102.0(3) no . . .
C7 S6 C5 C6 -80.7(3) no . . .
C8 S7 C6 S5 -18.8(3) no . . .
C8 S7 C6 C5 166.9(3) no . . .
Zn1 N1 C9 C2 -13.5(5) no . . .
Zn1 N1 C9 C10 169.17(19) no . . .
Zn1 N1 C13 C12 -171.6(2) no . . .
C9 N1 C13 C12 2.4(5) no . . .
C13 N1 C9 C2 173.5(3) no . . .
C13 N1 C9 C10 -3.8(5) no . . .
S1 C1 C2 S3 175.0(2) no . . .
S1 C1 C2 C9 0.7(6) no . . .
S2 C1 C2 S3 -2.5(4) no . . .
S2 C1 C2 C9 -176.8(3) no . . .
S3 C2 C9 N1 -162.6(2) no . . .
S3 C2 C9 C10 14.7(4) no . . .
C1 C2 C9 N1 11.9(6) no . . .
C1 C2 C9 C10 -170.9(3) no . . .
S2 C3 C4 S4 2.4(5) no . . .
S2 C3 C4 S5 -175.9(2) no . . .
S3 C3 C4 S4 179.7(2) no . . .
S3 C3 C4 S5 1.4(5) no . . .
S4 C5 C6 S5 -1.9(4) no . . .
S4 C5 C6 S7 172.6(2) no . . .
S6 C5 C6 S5 -179.2(2) no . . .
S6 C5 C6 S7 -4.7(5) no . . .
N1 C9 C10 C11 2.2(5) no . . .
C2 C9 C10 C11 -175.1(3) no . . .
C9 C10 C11 C12 1.0(6) no . . .
C10 C11 C12 C13 -2.5(6) no . . .
C11 C12 C13 N1 0.8(6) no . . .
